data_7708982
loop_
_publ_author_name
'Huynh, Han Vinh'
'Ong, Hong Lee'
'Ghatak, Kausani'

_publ_section_title
;
 Mixed NHC--thiolato complexes of palladium: understanding the formation
 of di-versus mononuclear complexes
;
_journal_name_full 'Dalton Transactions'
_journal_paper_doi 10.1039/D1DT03714E
_journal_year 2021
_chemical_absolute_configuration ad
_chemical_formula_sum 'C32 H50 Br2 N4 O2 Pd2 S2'
_chemical_formula_weight 959.50
_space_group_crystal_system orthorhombic
_space_group_IT_number 18
_space_group_name_Hall 'P 2 2ab'
_space_group_name_H-M_alt 'P 21 21 2'
_atom_sites_solution_hydrogens geom
_atom_sites_solution_primary 'Dual Space'
_audit_creation_method SHELXL-2018/3
_audit_update_record
;
2021-11-01 deposited with the CCDC.	2021-11-25 downloaded from the CCDC.
;
_cell_angle_alpha 90
_cell_angle_beta 90
_cell_angle_gamma 90
_cell_formula_units_Z 2
_cell_length_a 12.0247(9)
_cell_length_b 20.8936(15)
_cell_length_c 8.5817(6)
_cell_measurement_reflns_used 8748
_cell_measurement_temperature 223(2)
_cell_measurement_theta_max 27.52
_cell_measurement_theta_min 2.37
_cell_volume 2156.1(3)
_computing_cell_refinement 'APEX3 v2016.1-0 (Bruker AXS)'
_computing_data_collection 'APEX3 (Bruker AXS)'
_computing_data_reduction 'SAINT V8.32B (Bruker AXS Inc., 2014)'
_computing_molecular_graphics 'Bruker SHELXTL'
_computing_publication_material 'Bruker SHELXTL'
_computing_structure_refinement 'SHELXL--2014 (Sheldrick 2014)'
_computing_structure_solution 'SHELXT--(Sheldrick 2015)'
_diffrn_ambient_temperature 223(2)
_diffrn_measured_fraction_theta_full 0.998
_diffrn_measured_fraction_theta_max 0.998
_diffrn_measurement_device_type 'Bruker D8 Venture'
_diffrn_measurement_method 'phi and omega scans'
_diffrn_radiation_type MoK\a
_diffrn_radiation_wavelength 0.71073
_diffrn_reflns_av_R_equivalents 0.0262
_diffrn_reflns_av_unetI/netI 0.0364
_diffrn_reflns_Laue_measured_fraction_full 0.998
_diffrn_reflns_Laue_measured_fraction_max 0.998
_diffrn_reflns_limit_h_max 11
_diffrn_reflns_limit_h_min -15
_diffrn_reflns_limit_k_max 22
_diffrn_reflns_limit_k_min -27
_diffrn_reflns_limit_l_max 11
_diffrn_reflns_limit_l_min -11
_diffrn_reflns_number 15399
_diffrn_reflns_point_group_measured_fraction_full 0.997
_diffrn_reflns_point_group_measured_fraction_max 0.997
_diffrn_reflns_theta_full 25.242
_diffrn_reflns_theta_max 27.495
_diffrn_reflns_theta_min 1.949
_diffrn_source 'Microfocus Sealed Tube'
_exptl_absorpt_coefficient_mu 2.813
_exptl_absorpt_correction_T_max 0.74567
_exptl_absorpt_correction_T_min 0.49870
_exptl_absorpt_correction_type multi-scan
_exptl_absorpt_process_details 'Sadabs, (Sheldrick 2012)'
_exptl_crystal_colour Yellow
_exptl_crystal_density_diffrn 1.478
_exptl_crystal_density_meas ?
_exptl_crystal_density_method 'Not Measured'
_exptl_crystal_description Block
_exptl_crystal_F_000 960
_exptl_crystal_size_max 0.600
_exptl_crystal_size_mid 0.500
_exptl_crystal_size_min 0.400
_refine_diff_density_max 1.134
_refine_diff_density_min -0.330
_refine_diff_density_rms 0.132
_refine_ls_abs_structure_details
; 
 Refined as an inversion twin. 
;
_refine_ls_abs_structure_Flack 0.040(13)
_refine_ls_extinction_method none
_refine_ls_goodness_of_fit_ref 1.095
_refine_ls_hydrogen_treatment constr
_refine_ls_matrix_type full
_refine_ls_number_parameters 228
_refine_ls_number_reflns 4936
_refine_ls_number_restraints 19
_refine_ls_restrained_S_all 1.094
_refine_ls_R_factor_all 0.0316
_refine_ls_R_factor_gt 0.0300
_refine_ls_shift/su_max 0.001
_refine_ls_shift/su_mean 0.000
_refine_ls_structure_factor_coef Fsqd
_refine_ls_weighting_details 'w=1/[\s^2^(Fo^2^)+(0.0534P)^2^+0.1986P] where P=(Fo^2^+2Fc^2^)/3'
_refine_ls_weighting_scheme calc
_refine_ls_wR_factor_gt 0.0852
_refine_ls_wR_factor_ref 0.0860
_reflns_Friedel_coverage 0.753
_reflns_Friedel_fraction_full 0.996
_reflns_Friedel_fraction_max 0.995
_reflns_number_gt 4704
_reflns_number_total 4936
_reflns_threshold_expression 'I > 2\s(I)'
_cod_data_source_file d1dt03714e2.cif
_cod_data_source_block 7473a
_cod_depositor_comments
;
The following automatic conversions were performed:

data item '_exptl_absorpt_correction_type' value 'Multi-scan' was
changed to 'multi-scan' in accordance with the
/home/data/users/saulius/crontab/automatic-downloads/rss-feeds/RSC/lib/dictionaries/cif_core.dic
dictionary named 'cif_core.dic' version 2.4.2 last updated on
2011-04-26.

data item '_exptl_crystal_density_meas' value 'Not Measured' was
changed to '?' -- the value is perceived as not measured.

Automatic conversion script
Id: cif_fix_values 7556 2019-12-06 15:28:31Z antanas 
;
_cod_database_code 7708982
_shelx_shelxl_version_number 2018/3
_shelx_space_group_comment
; 
The symmetry employed for this shelxl refinement is uniquely defined 
by the following loop, which should always be used as a source of 
symmetry information in preference to the above space-group names. 
They are only intended as comments. 
;
_shelx_estimated_absorpt_t_min 0.283
_shelx_estimated_absorpt_t_max 0.399
_computing_bruker_data_scaling 'SADABS V2012/1 (Bruker AXS Inc.)'

loop_
_space_group_symop_operation_xyz
'x, y, z'
'-x, -y, z'
'-x+1/2, y+1/2, -z'
'x+1/2, -y+1/2, -z'

loop_
_atom_site_label
_atom_site_type_symbol
_atom_site_fract_x
_atom_site_fract_y
_atom_site_fract_z
_atom_site_U_iso_or_equiv
_atom_site_adp_type
_atom_site_occupancy
_atom_site_site_symmetry_order
_atom_site_calc_flag
_atom_site_refinement_flags_posn
_atom_site_refinement_flags_adp
_atom_site_refinement_flags_occupancy
_atom_site_disorder_assembly
_atom_site_disorder_group
Pd1 Pd 0.48542(3) 0.42952(2) 0.44395(4) 0.02512(11) Uani 1 1 d . . . . .
Br1 Br 0.33432(5) 0.37620(3) 0.30287(8) 0.04982(17) Uani 1 1 d . . . . .
S1 S 0.61859(10) 0.48920(5) 0.57189(13) 0.0291(2) Uani 1 1 d . . . . .
N1 N 0.6410(4) 0.3729(2) 0.2072(5) 0.0327(9) Uani 1 1 d . . . . .
N2 N 0.6108(4) 0.30752(19) 0.4018(5) 0.0324(9) Uani 1 1 d . . . . .
C1 C 0.5866(4) 0.3665(2) 0.3444(6) 0.0292(10) Uani 1 1 d . . . . .
C2 C 0.7016(5) 0.3172(2) 0.1758(7) 0.0370(11) Uani 1 1 d . . . . .
C3 C 0.7709(5) 0.2990(3) 0.0550(8) 0.0491(14) Uani 1 1 d . . . . .
H3 H 0.784879 0.326702 -0.029082 0.059 Uiso 1 1 calc R U . . .
C4 C 0.8192(6) 0.2389(3) 0.0616(9) 0.0589(16) Uani 1 1 d . . . . .
H4 H 0.864099 0.225216 -0.021579 0.071 Uiso 1 1 calc R U . . .
C5 C 0.8030(6) 0.1984(3) 0.1878(9) 0.0596(18) Uani 1 1 d . . . . .
H5 H 0.838674 0.158375 0.190628 0.071 Uiso 1 1 calc R U . . .
C6 C 0.7346(5) 0.2167(3) 0.3096(8) 0.0455(13) Uani 1 1 d . . . . .
H6 H 0.722976 0.189615 0.395425 0.055 Uiso 1 1 calc R U . . .
C7 C 0.6834(4) 0.2762(2) 0.3016(7) 0.0368(11) Uani 1 1 d . . . . .
C8 C 0.6219(5) 0.4280(3) 0.1033(6) 0.0411(12) Uani 1 1 d . . . . .
H8 H 0.582250 0.460945 0.164889 0.049 Uiso 1 1 calc R U . . .
C9 C 0.5454(7) 0.4084(3) -0.0293(7) 0.0569(17) Uani 1 1 d . . . . .
H9A H 0.580082 0.374452 -0.089174 0.085 Uiso 1 1 calc R U . . .
H9B H 0.531890 0.444947 -0.096406 0.085 Uiso 1 1 calc R U . . .
H9C H 0.475360 0.393274 0.012992 0.085 Uiso 1 1 calc R U . . .
C10 C 0.7312(7) 0.4587(3) 0.0448(9) 0.0605(17) Uani 1 1 d . . . . .
H10A H 0.783668 0.461639 0.130388 0.091 Uiso 1 1 calc R U . . .
H10B H 0.715880 0.501231 0.004865 0.091 Uiso 1 1 calc R U . . .
H10C H 0.762607 0.432512 -0.037450 0.091 Uiso 1 1 calc R U . . .
C11 C 0.5592(5) 0.2816(2) 0.5420(7) 0.0407(12) Uani 1 1 d . . . . .
H11 H 0.507225 0.314940 0.579687 0.049 Uiso 1 1 calc R U . . .
C12 C 0.6445(7) 0.2724(4) 0.6707(8) 0.0606(18) Uani 1 1 d . . . . .
H12A H 0.683996 0.232504 0.654235 0.091 Uiso 1 1 calc R U . . .
H12B H 0.607068 0.271203 0.770738 0.091 Uiso 1 1 calc R U . . .
H12C H 0.696981 0.307696 0.669233 0.091 Uiso 1 1 calc R U . . .
C13 C 0.4878(7) 0.2220(3) 0.5083(10) 0.067(2) Uani 1 1 d . . . . .
H13A H 0.441498 0.229842 0.417818 0.101 Uiso 1 1 calc R U . . .
H13B H 0.441060 0.212905 0.597731 0.101 Uiso 1 1 calc R U . . .
H13C H 0.536002 0.185669 0.488305 0.101 Uiso 1 1 calc R U . . .
C14 C 0.7621(4) 0.4854(2) 0.5037(7) 0.0369(11) Uani 1 1 d . . . . .
H14 H 0.764201 0.495090 0.390860 0.044 Uiso 1 1 calc R U . . .
C15 C 0.8149(5) 0.4204(3) 0.5323(10) 0.0578(18) Uani 1 1 d . . . . .
H15A H 0.891483 0.421088 0.496932 0.087 Uiso 1 1 calc R U . . .
H15B H 0.774063 0.387891 0.475305 0.087 Uiso 1 1 calc R U . . .
H15C H 0.812775 0.410702 0.642765 0.087 Uiso 1 1 calc R U . . .
C16 C 0.8260(5) 0.5367(3) 0.5919(10) 0.0583(18) Uani 1 1 d . . . . .
H16A H 0.822782 0.527854 0.702789 0.088 Uiso 1 1 calc R U . . .
H16B H 0.793161 0.578235 0.571255 0.088 Uiso 1 1 calc R U . . .
H16C H 0.902978 0.536723 0.557958 0.088 Uiso 1 1 calc R U . . .
O1W O 0.9246(19) 0.6200(10) 0.070(3) 0.130(7) Uani 0.446(4) 1 d . U P A 1
O2W O 0.959(2) 0.5778(10) 0.155(3) 0.119(7) Uani 0.387(4) 1 d . U P B 2
O3W O 0.970(3) 0.6074(15) -0.039(4) 0.071(8) Uani 0.167(4) 1 d . U P C 3

loop_
_atom_site_aniso_label
_atom_site_aniso_U_11
_atom_site_aniso_U_22
_atom_site_aniso_U_33
_atom_site_aniso_U_23
_atom_site_aniso_U_13
_atom_site_aniso_U_12
Pd1 0.02518(17) 0.01860(16) 0.03158(17) 0.00025(12) 0.00084(13) 0.00086(12)
Br1 0.0392(3) 0.0438(3) 0.0665(4) -0.0126(3) -0.0062(3) -0.0079(3)
S1 0.0288(5) 0.0260(5) 0.0323(5) -0.0004(4) -0.0027(5) 0.0026(4)
N1 0.033(2) 0.033(2) 0.0322(19) -0.0025(17) 0.0006(17) 0.0022(18)
N2 0.037(2) 0.0200(18) 0.041(2) -0.0040(15) 0.0005(18) 0.0061(16)
C1 0.029(2) 0.025(2) 0.033(2) -0.0016(18) -0.0018(19) -0.0011(19)
C2 0.037(3) 0.031(2) 0.042(3) -0.010(2) -0.003(2) 0.004(2)
C3 0.048(3) 0.056(3) 0.043(3) -0.010(3) 0.008(3) 0.008(3)
C4 0.062(4) 0.056(4) 0.059(4) -0.019(3) 0.006(4) 0.019(3)
C5 0.059(4) 0.047(3) 0.073(5) -0.020(3) 0.004(4) 0.014(3)
C6 0.046(3) 0.030(3) 0.061(4) -0.007(3) 0.004(3) 0.011(2)
C7 0.037(3) 0.030(2) 0.044(3) -0.009(2) -0.002(2) 0.003(2)
C8 0.047(3) 0.035(3) 0.041(3) 0.005(2) 0.007(2) 0.004(3)
C9 0.067(4) 0.060(4) 0.044(3) 0.012(3) -0.006(3) 0.003(3)
C10 0.073(5) 0.047(3) 0.062(4) 0.000(3) 0.015(4) -0.013(3)
C11 0.048(3) 0.026(2) 0.048(3) 0.006(2) 0.007(3) 0.008(2)
C12 0.072(5) 0.059(4) 0.051(4) 0.011(3) -0.002(4) 0.016(4)
C13 0.077(5) 0.037(3) 0.087(5) 0.007(3) 0.020(4) -0.012(3)
C14 0.024(2) 0.033(3) 0.053(3) -0.004(2) -0.002(2) 0.000(2)
C15 0.038(3) 0.042(3) 0.094(5) -0.013(3) -0.019(3) 0.009(2)
C16 0.033(3) 0.042(3) 0.100(6) -0.010(3) -0.020(3) -0.005(3)
O1W 0.130(7) 0.130(7) 0.131(7) 0.0000(14) 0.0011(14) -0.0003(14)
O2W 0.119(7) 0.120(7) 0.119(7) -0.0009(14) 0.0003(14) -0.0006(14)
O3W 0.071(8) 0.072(8) 0.071(8) -0.0006(14) -0.0005(14) -0.0002(14)

loop_
_atom_type_symbol
_atom_type_description
_atom_type_scat_dispersion_real
_atom_type_scat_dispersion_imag
_atom_type_scat_source
C C 0.0033 0.0016 'International Tables Vol C Tables 4.2.6.8 and 6.1.1.4'
H H 0.0000 0.0000 'International Tables Vol C Tables 4.2.6.8 and 6.1.1.4'
N N 0.0061 0.0033 'International Tables Vol C Tables 4.2.6.8 and 6.1.1.4'
S S 0.1246 0.1234 'International Tables Vol C Tables 4.2.6.8 and 6.1.1.4'
Br Br -0.2901 2.4595 'International Tables Vol C Tables 4.2.6.8 and 6.1.1.4'
Pd Pd -0.9988 1.0072 'International Tables Vol C Tables 4.2.6.8 and 6.1.1.4'
O O 0.0106 0.0060 'International Tables Vol C Tables 4.2.6.8 and 6.1.1.4'

loop_
_geom_angle_atom_site_label_1
_geom_angle_atom_site_label_2
_geom_angle_atom_site_label_3
_geom_angle
_geom_angle_site_symmetry_1
_geom_angle_site_symmetry_3
_geom_angle_publ_flag
C1 Pd1 S1 97.90(14) . . ?
C1 Pd1 S1 173.93(14) . 2_665 ?
S1 Pd1 S1 76.07(5) . 2_665 ?
C1 Pd1 Br1 86.59(14) . . ?
S1 Pd1 Br1 174.29(3) . . ?
S1 Pd1 Br1 99.37(4) 2_665 . ?
C1 Pd1 Pd1 125.85(14) . 2_665 ?
S1 Pd1 Pd1 51.78(3) . 2_665 ?
S1 Pd1 Pd1 49.68(3) 2_665 2_665 ?
Br1 Pd1 Pd1 122.61(2) . 2_665 ?
C14 S1 Pd1 118.72(18) . . ?
C14 S1 Pd1 112.37(18) . 2_665 ?
Pd1 S1 Pd1 78.53(4) . 2_665 ?
C1 N1 C2 109.7(4) . . ?
C1 N1 C8 121.8(4) . . ?
C2 N1 C8 127.9(5) . . ?
C1 N2 C7 109.7(4) . . ?
C1 N2 C11 123.0(4) . . ?
C7 N2 C11 127.1(4) . . ?
N1 C1 N2 107.5(4) . . ?
N1 C1 Pd1 127.2(4) . . ?
N2 C1 Pd1 125.2(4) . . ?
C3 C2 C7 120.3(5) . . ?
C3 C2 N1 133.4(5) . . ?
C7 C2 N1 106.3(5) . . ?
C2 C3 C4 118.1(6) . . ?
C2 C3 H3 120.9 . . ?
C4 C3 H3 120.9 . . ?
C3 C4 C5 121.8(6) . . ?
C3 C4 H4 119.1 . . ?
C5 C4 H4 119.1 . . ?
C6 C5 C4 120.2(6) . . ?
C6 C5 H5 119.9 . . ?
C4 C5 H5 119.9 . . ?
C5 C6 C7 118.3(6) . . ?
C5 C6 H6 120.8 . . ?
C7 C6 H6 120.8 . . ?
C6 C7 N2 132.0(6) . . ?
C6 C7 C2 121.3(5) . . ?
N2 C7 C2 106.7(4) . . ?
N1 C8 C9 109.6(5) . . ?
N1 C8 C10 112.8(5) . . ?
C9 C8 C10 112.6(5) . . ?
N1 C8 H8 107.2 . . ?
C9 C8 H8 107.2 . . ?
C10 C8 H8 107.2 . . ?
C8 C9 H9A 109.5 . . ?
C8 C9 H9B 109.5 . . ?
H9A C9 H9B 109.5 . . ?
C8 C9 H9C 109.5 . . ?
H9A C9 H9C 109.5 . . ?
H9B C9 H9C 109.5 . . ?
C8 C10 H10A 109.5 . . ?
C8 C10 H10B 109.5 . . ?
H10A C10 H10B 109.5 . . ?
C8 C10 H10C 109.5 . . ?
H10A C10 H10C 109.5 . . ?
H10B C10 H10C 109.5 . . ?
N2 C11 C12 111.1(5) . . ?
N2 C11 C13 112.5(5) . . ?
C12 C11 C13 114.2(5) . . ?
N2 C11 H11 106.1 . . ?
C12 C11 H11 106.1 . . ?
C13 C11 H11 106.1 . . ?
C11 C12 H12A 109.5 . . ?
C11 C12 H12B 109.5 . . ?
H12A C12 H12B 109.5 . . ?
C11 C12 H12C 109.5 . . ?
H12A C12 H12C 109.5 . . ?
H12B C12 H12C 109.5 . . ?
C11 C13 H13A 109.5 . . ?
C11 C13 H13B 109.5 . . ?
H13A C13 H13B 109.5 . . ?
C11 C13 H13C 109.5 . . ?
H13A C13 H13C 109.5 . . ?
H13B C13 H13C 109.5 . . ?
C15 C14 C16 109.8(5) . . ?
C15 C14 S1 112.5(4) . . ?
C16 C14 S1 106.8(4) . . ?
C15 C14 H14 109.2 . . ?
C16 C14 H14 109.2 . . ?
S1 C14 H14 109.2 . . ?
C14 C15 H15A 109.5 . . ?
C14 C15 H15B 109.5 . . ?
H15A C15 H15B 109.5 . . ?
C14 C15 H15C 109.5 . . ?
H15A C15 H15C 109.5 . . ?
H15B C15 H15C 109.5 . . ?
C14 C16 H16A 109.5 . . ?
C14 C16 H16B 109.5 . . ?
H16A C16 H16B 109.5 . . ?
C14 C16 H16C 109.5 . . ?
H16A C16 H16C 109.5 . . ?
H16B C16 H16C 109.5 . . ?

loop_
_geom_bond_atom_site_label_1
_geom_bond_atom_site_label_2
_geom_bond_distance
_geom_bond_site_symmetry_2
_geom_bond_publ_flag
Pd1 C1 1.986(5) . ?
Pd1 S1 2.3075(12) . ?
Pd1 S1 2.3778(12) 2_665 ?
Pd1 Br1 2.4511(7) . ?
Pd1 Pd1 2.9660(6) 2_665 ?
S1 C14 1.823(5) . ?
N1 C1 1.354(6) . ?
N1 C2 1.398(7) . ?
N1 C8 1.475(7) . ?
N2 C1 1.359(6) . ?
N2 C7 1.390(7) . ?
N2 C11 1.457(7) . ?
C2 C3 1.383(8) . ?
C2 C7 1.395(8) . ?
C3 C4 1.384(9) . ?
C3 H3 0.9400 . ?
C4 C5 1.389(10) . ?
C4 H4 0.9400 . ?
C5 C6 1.384(9) . ?
C5 H5 0.9400 . ?
C6 C7 1.388(7) . ?
C6 H6 0.9400 . ?
C8 C9 1.520(9) . ?
C8 C10 1.545(9) . ?
C8 H8 0.9900 . ?
C9 H9A 0.9700 . ?
C9 H9B 0.9700 . ?
C9 H9C 0.9700 . ?
C10 H10A 0.9700 . ?
C10 H10B 0.9700 . ?
C10 H10C 0.9700 . ?
C11 C12 1.520(9) . ?
C11 C13 1.541(9) . ?
C11 H11 0.9900 . ?
C12 H12A 0.9700 . ?
C12 H12B 0.9700 . ?
C12 H12C 0.9700 . ?
C13 H13A 0.9700 . ?
C13 H13B 0.9700 . ?
C13 H13C 0.9700 . ?
C14 C15 1.519(7) . ?
C14 C16 1.521(8) . ?
C14 H14 0.9900 . ?
C15 H15A 0.9700 . ?
C15 H15B 0.9700 . ?
C15 H15C 0.9700 . ?
C16 H16A 0.9700 . ?
C16 H16B 0.9700 . ?
C16 H16C 0.9700 . ?

loop_
_geom_torsion_atom_site_label_1
_geom_torsion_atom_site_label_2
_geom_torsion_atom_site_label_3
_geom_torsion_atom_site_label_4
_geom_torsion
_geom_torsion_site_symmetry_1
_geom_torsion_site_symmetry_2
_geom_torsion_site_symmetry_3
_geom_torsion_site_symmetry_4
_geom_torsion_publ_flag
C2 N1 C1 N2 -0.2(6) . . . . ?
C8 N1 C1 N2 172.0(4) . . . . ?
C2 N1 C1 Pd1 -178.3(4) . . . . ?
C8 N1 C1 Pd1 -6.1(7) . . . . ?
C7 N2 C1 N1 1.3(6) . . . . ?
C11 N2 C1 N1 -174.6(4) . . . . ?
C7 N2 C1 Pd1 179.4(4) . . . . ?
C11 N2 C1 Pd1 3.6(7) . . . . ?
C1 N1 C2 C3 -179.2(6) . . . . ?
C8 N1 C2 C3 9.2(10) . . . . ?
C1 N1 C2 C7 -0.9(6) . . . . ?
C8 N1 C2 C7 -172.5(5) . . . . ?
C7 C2 C3 C4 1.4(9) . . . . ?
N1 C2 C3 C4 179.5(6) . . . . ?
C2 C3 C4 C5 -2.6(10) . . . . ?
C3 C4 C5 C6 2.0(11) . . . . ?
C4 C5 C6 C7 -0.1(10) . . . . ?
C5 C6 C7 N2 179.2(6) . . . . ?
C5 C6 C7 C2 -1.0(9) . . . . ?
C1 N2 C7 C6 178.0(6) . . . . ?
C11 N2 C7 C6 -6.4(10) . . . . ?
C1 N2 C7 C2 -1.8(6) . . . . ?
C11 N2 C7 C2 173.8(5) . . . . ?
C3 C2 C7 C6 0.4(9) . . . . ?
N1 C2 C7 C6 -178.2(5) . . . . ?
C3 C2 C7 N2 -179.8(5) . . . . ?
N1 C2 C7 N2 1.6(6) . . . . ?
C1 N1 C8 C9 -101.2(6) . . . . ?
C2 N1 C8 C9 69.5(7) . . . . ?
C1 N1 C8 C10 132.5(5) . . . . ?
C2 N1 C8 C10 -56.8(7) . . . . ?
C1 N2 C11 C12 -114.7(6) . . . . ?
C7 N2 C11 C12 70.2(7) . . . . ?
C1 N2 C11 C13 115.9(6) . . . . ?
C7 N2 C11 C13 -59.2(7) . . . . ?
Pd1 S1 C14 C15 -68.2(5) . . . . ?
Pd1 S1 C14 C15 -157.1(4) 2_665 . . . ?
Pd1 S1 C14 C16 171.3(3) . . . . ?
Pd1 S1 C14 C16 82.4(4) 2_665 . . . ?
